data_8101336
loop_
_publ_author_name
'Zheng, Yue-Qing'
'Lin, Jian-Li'
'Kong, Zu-Ping'

_publ_section_title
;
Crystal structure of triaqua-(1,10-phenanthroline-N,N')sulfatomanganese
(II), Mn(C~12~H~8~N~2~)(H~2~O)~3~SO~4~
;
_journal_issue 4
_journal_name_full 'Zeitschrift f\"ur Kristallographie - New Crystal Structures'
_journal_page_first 531
_journal_page_last 532
_journal_volume 215
_journal_year 2000
_chemical_formula_structural 'Mn(C12 H8 N2)(H2 O)3 S O4'
_chemical_formula_sum 'C12 H14 Mn N2 O7 S'
_chemical_formula_weight 385.25
_space_group_IT_number 19
_symmetry_cell_setting orthorhombic
_symmetry_space_group_name_Hall 'P 2ac 2ab'
_symmetry_space_group_name_H-M 'P 21 21 21'
_cell_angle_alpha 90.00
_cell_angle_beta 90.00
_cell_angle_gamma 90.00
_cell_formula_units_Z 4
_cell_length_a 8.0810(10)
_cell_length_b 9.6890(10)
_cell_length_c 19.338(2)
_cell_measurement_temperature 293(2)
_cell_volume 1514.1(3)
_diffrn_ambient_temperature 293(2)
_exptl_crystal_density_diffrn 1.690
_cod_depositor_comments
;
The following automatic conversions were performed:
'_symmetry_cell_setting' value 'Orthorhombic' changed to 'orthorhombic'
according to '/home/saulius/struct/CIF-dictionaries/cif_core.dic'
dictionary named 'cif_core.dic' version 2.4.1 from 2010-06-29.

Automatic conversion script
Id: cif_fix_enum 1527 2010-12-29 10:47:43Z saulius 
;
_cod_database_code 8101336

loop_
_symmetry_equiv_pos_as_xyz
'x, y, z'
'-x+1/2, -y, z+1/2'
'-x, y+1/2, -z+1/2'
'x+1/2, -y+1/2, -z'

loop_
_atom_site_label
_atom_site_type_symbol
_atom_site_fract_x
_atom_site_fract_y
_atom_site_fract_z
_atom_site_U_iso_or_equiv
_atom_site_adp_type
_atom_site_occupancy
_atom_site_calc_flag
_atom_site_refinement_flags
_atom_site_disorder_assembly
_atom_site_disorder_group
Mn Mn 0.35914(6) 0.96043(5) 0.18412(2) 0.02526(13) Uani 1 d . . .
S S 0.75540(9) 0.92740(7) 0.22794(4) 0.02794(18) Uani 1 d . . .
N1 N 0.4580(4) 1.1178(3) 0.10790(14) 0.0314(6) Uani 1 d . . .
N2 N 0.3556(4) 0.8555(3) 0.07958(14) 0.0341(6) Uani 1 d . . .
C1 C 0.5046(5) 1.2461(4) 0.1210(2) 0.0436(9) Uani 1 d . . .
H1 H 0.5076 1.2750 0.1668 0.065(5) Uiso 1 calc R . .
C2 C 0.5494(6) 1.3404(5) 0.0697(2) 0.0565(12) Uani 1 d . . .
H2 H 0.5801 1.4300 0.0812 0.065(5) Uiso 1 calc R . .
C3 C 0.5474(7) 1.2982(5) 0.0024(2) 0.0605(13) Uani 1 d . . .
H3 H 0.5773 1.3593 -0.0325 0.065(5) Uiso 1 calc R . .
C4 C 0.5003(6) 1.1632(5) -0.0142(2) 0.0484(10) Uani 1 d . . .
C5 C 0.4973(7) 1.1113(6) -0.0833(2) 0.0672(15) Uani 1 d . . .
H5 H 0.5282 1.1691 -0.1194 0.065(5) Uiso 1 calc R . .
C6 C 0.4516(7) 0.9828(6) -0.0972(2) 0.0655(14) Uani 1 d . . .
H6 H 0.4521 0.9522 -0.1428 0.065(5) Uiso 1 calc R . .
C7 C 0.4011(5) 0.8898(5) -0.04306(19) 0.0470(10) Uani 1 d . . .
C8 C 0.3570(7) 0.7528(5) -0.0548(2) 0.0603(12) Uani 1 d . . .
H8 H 0.3558 0.7178 -0.0996 0.065(5) Uiso 1 calc R . .
C9 C 0.3156(6) 0.6702(5) -0.0002(2) 0.0577(12) Uani 1 d . . .
H9 H 0.2882 0.5780 -0.0072 0.065(5) Uiso 1 calc R . .
C10 C 0.3149(5) 0.7260(4) 0.0660(2) 0.0454(10) Uani 1 d . . .
H10 H 0.2843 0.6694 0.1027 0.065(5) Uiso 1 calc R . .
C11 C 0.4023(4) 0.9370(4) 0.02609(16) 0.0328(8) Uani 1 d . . .
C12 C 0.4546(4) 1.0771(4) 0.04057(17) 0.0337(8) Uani 1 d . . .
O1 O 0.5942(3) 0.8619(2) 0.20884(12) 0.0297(5) Uani 1 d . . .
O2 O 0.8182(3) 1.0047(3) 0.16869(15) 0.0484(7) Uani 1 d . . .
O3 O 0.7298(3) 1.0211(3) 0.28629(15) 0.0500(7) Uani 1 d . . .
O4 O 0.8712(3) 0.8170(2) 0.24627(14) 0.0375(6) Uani 1 d . . .
O5 O 0.2088(3) 0.8003(3) 0.23023(17) 0.0446(7) Uani 1 d . . .
O6 O 0.4025(3) 1.0753(2) 0.28072(13) 0.0368(6) Uani 1 d . . .
O7 O 0.1330(3) 1.0809(2) 0.17525(14) 0.0399(6) Uani 1 d . . .
HAO5 H 0.0942 0.8141 0.2306 0.050 Uiso 1 d . . .
HBO5 H 0.2270 0.7064 0.2217 0.050 Uiso 1 d . . .
HAO6 H 0.5077 1.0633 0.2881 0.050 Uiso 1 d . . .
HBO6 H 0.3949 1.1680 0.2782 0.050 Uiso 1 d . . .
HAO7 H 0.0242 1.0615 0.1781 0.050 Uiso 1 d . . .
HBO7 H 0.1276 1.1532 0.1979 0.050 Uiso 1 d . . .

loop_
_atom_site_aniso_label
_atom_site_aniso_U_11
_atom_site_aniso_U_22
_atom_site_aniso_U_33
_atom_site_aniso_U_23
_atom_site_aniso_U_13
_atom_site_aniso_U_12
Mn 0.0228(2) 0.0252(2) 0.0277(2) 0.0023(2) 0.0002(2) -0.0003(2)
S 0.0203(3) 0.0213(3) 0.0422(4) -0.0030(3) -0.0046(3) -0.0005(3)
N1 0.0301(14) 0.0335(15) 0.0306(13) 0.0021(12) 0.0047(12) -0.0017(13)
N2 0.0336(14) 0.0341(14) 0.0345(14) -0.0027(12) -0.0033(14) -0.0013(15)
C1 0.047(2) 0.039(2) 0.044(2) 0.0020(18) 0.0027(19) -0.0098(18)
C2 0.065(3) 0.041(2) 0.063(3) 0.010(2) 0.006(2) -0.019(2)
C3 0.072(3) 0.053(3) 0.056(2) 0.020(2) 0.015(2) -0.018(3)
C4 0.049(2) 0.056(2) 0.0397(19) 0.013(2) 0.0102(19) -0.006(2)
C5 0.081(4) 0.088(4) 0.033(2) 0.015(2) 0.011(2) -0.008(3)
C6 0.075(3) 0.094(4) 0.0276(18) -0.001(2) 0.010(2) -0.003(3)
C7 0.045(2) 0.065(3) 0.0310(17) -0.0099(18) 0.0012(17) 0.004(2)
C8 0.057(3) 0.073(3) 0.051(2) -0.030(2) -0.004(3) -0.005(3)
C9 0.059(3) 0.050(2) 0.065(3) -0.025(2) -0.005(2) -0.007(2)
C10 0.049(2) 0.0376(18) 0.049(2) -0.0070(18) -0.0041(19) -0.0075(19)
C11 0.0269(16) 0.041(2) 0.0304(15) -0.0039(15) 0.0015(13) -0.0002(15)
C12 0.0293(17) 0.0411(18) 0.0308(15) 0.0032(15) 0.0044(14) -0.0022(16)
O1 0.0186(10) 0.0259(11) 0.0448(13) -0.0005(10) -0.0032(10) -0.0027(9)
O2 0.0332(13) 0.0516(15) 0.0603(17) 0.0168(13) -0.0016(12) -0.0118(12)
O3 0.0423(14) 0.0492(14) 0.0587(16) -0.0251(14) -0.0120(13) 0.0087(14)
O4 0.0238(11) 0.0301(11) 0.0587(15) 0.0044(11) -0.0032(12) 0.0049(11)
O5 0.0282(12) 0.0294(11) 0.0762(18) 0.0124(13) 0.0121(13) 0.0006(10)
O6 0.0364(12) 0.0312(12) 0.0428(12) -0.0050(11) -0.0010(11) 0.0091(10)
O7 0.0239(10) 0.0298(11) 0.0660(15) -0.0008(12) -0.0004(12) 0.0009(11)

loop_
_geom_bond_atom_site_label_1
_geom_bond_atom_site_label_2
_geom_bond_distance
_geom_bond_site_symmetry_2
_geom_bond_publ_flag
Mn O5 2.163(3) . ?
Mn O7 2.175(2) . ?
Mn O1 2.179(2) . ?
Mn O6 2.202(2) . ?
Mn N2 2.263(3) . ?
Mn N1 2.266(3) . ?
S O2 1.460(3) . ?
S O3 1.463(3) . ?
S O4 1.465(2) . ?
S O1 1.496(2) . ?
N1 C1 1.323(5) . ?
N1 C12 1.361(4) . ?
N2 C10 1.323(5) . ?
N2 C11 1.355(4) . ?
C1 C2 1.396(6) . ?
C1 H1 0.9300 . ?
C2 C3 1.365(7) . ?
C2 H2 0.9300 . ?
C3 C4 1.400(7) . ?
C3 H3 0.9300 . ?
C4 C12 1.398(5) . ?
C4 C5 1.427(6) . ?
C5 C6 1.327(8) . ?
C5 H5 0.9300 . ?
C6 C7 1.440(6) . ?
C6 H6 0.9300 . ?
C7 C8 1.393(6) . ?
C7 C11 1.413(5) . ?
C8 C9 1.368(7) . ?
C8 H8 0.9300 . ?
C9 C10 1.389(6) . ?
C9 H9 0.9300 . ?
C10 H10 0.9300 . ?
C11 C12 1.449(5) . ?
O5 HAO5 0.9359 . ?
O5 HBO5 0.9359 . ?
O6 HAO6 0.8697 . ?
O6 HBO6 0.9018 . ?
O7 HAO7 0.9010 . ?
O7 HBO7 0.8269 . ?
